data_2014651
loop_
_publ_author_name
'Yue Wang'
'Yu Mizubayashi'
'Mamiko Odoko'
'Nobuo Okabe'

_publ_section_title
;(Di-2-pyridylamine-\k^2^<i>N</i>,<i>N</i>')(naphthalene-2,3-diolato-\k^2^<i>O</i>,<i>O</i>')palladium(II)
 monohydrate and
 (di-2-pyridylamine-\k^2^<i>N</i>,<i>N</i>')(3-oxidonaphthalene-2-carboxylato-\k^2^<i>O</i>,<i>O</i>')palladium(II)
;
_journal_issue 2
_journal_name_full 'Acta Crystallographica Section C'
_journal_page_first m67
_journal_page_last m70
_journal_paper_doi 10.1107/S010827010403197X
_journal_volume 61
_journal_year 2005
_chemical_formula_iupac '[Pd (C10 H6 O2) (C10 H9 N3)], H2 O'
_chemical_formula_moiety 'C20 H15 N3 O2 Pd, H2 O'
_chemical_formula_sum 'C20 H17 N3 O3 Pd'
_chemical_formula_weight 453.77
_chemical_name_systematic
;
(Di-2-pyridylamine-\k^2^N,N')(naphthalene-2,3-diolato-\k^2^O,O')palladium(II)
monohydrate
;
_space_group_IT_number 14
_symmetry_cell_setting monoclinic
_symmetry_space_group_name_Hall '-P 2yab'
_symmetry_space_group_name_H-M 'P 1 21/a 1'
_atom_sites_solution_hydrogens geom
_atom_sites_solution_primary direct
_atom_sites_solution_secondary difmap
_audit_creation_method SHELXL-97
_cell_angle_alpha 90.00
_cell_angle_beta 92.53(3)
_cell_angle_gamma 90.00
_cell_formula_units_Z 4
_cell_length_a 9.202(9)
_cell_length_b 17.136(16)
_cell_length_c 11.087(9)
_cell_measurement_reflns_used 15210
_cell_measurement_temperature 296.1
_cell_measurement_theta_max 27.5
_cell_measurement_theta_min 3.0
_cell_volume 1747(3)
_computing_cell_refinement RAPID-AUTO
_computing_data_collection 'RAPID-AUTO (Rigaku, 2003)'
_computing_data_reduction
; CrystalStructure (Rigaku/MSC, 2004) and
  CRYSTALS (Watkin et al., 1996)
;
_computing_molecular_graphics 'ORTEPIII (Farrugia, 1997)'
_computing_publication_material CrystalStructure
_computing_structure_refinement 'SHELXL97 (Sheldrick, 1997)'
_computing_structure_solution
; SIR97 (Altomare et al., 1999) and
  DIRDIF99 (Beurskens et al., 1999)
;
_diffrn_ambient_temperature 296.1
_diffrn_detector_area_resol_mean 10.00
_diffrn_measured_fraction_theta_full 0.997
_diffrn_measured_fraction_theta_max 0.997
_diffrn_measurement_device_type 'Rigaku R-AXIS RAPID'
_diffrn_measurement_method \w
_diffrn_radiation_monochromator graphite
_diffrn_radiation_source 'fine-focus sealed tube'
_diffrn_radiation_type MoK\a
_diffrn_radiation_wavelength 0.71075
_diffrn_reflns_av_R_equivalents 0.0208
_diffrn_reflns_av_sigmaI/netI 0.0157
_diffrn_reflns_limit_h_max 11
_diffrn_reflns_limit_h_min -11
_diffrn_reflns_limit_k_max 22
_diffrn_reflns_limit_k_min -22
_diffrn_reflns_limit_l_max 14
_diffrn_reflns_limit_l_min -14
_diffrn_reflns_number 16994
_diffrn_reflns_theta_full 27.48
_diffrn_reflns_theta_max 27.48
_diffrn_reflns_theta_min 3.01
_diffrn_standards_number 17302
_exptl_absorpt_coefficient_mu 1.089
_exptl_absorpt_correction_T_max 0.947
_exptl_absorpt_correction_T_min 0.792
_exptl_absorpt_correction_type multi-scan
_exptl_absorpt_process_details
;
    (ABSCOR; Higashi, 1995)
;
_exptl_crystal_colour red
_exptl_crystal_density_diffrn 1.726
_exptl_crystal_density_method 'not measured'
_exptl_crystal_description prism
_exptl_crystal_F_000 912
_exptl_crystal_size_max 0.20
_exptl_crystal_size_mid 0.10
_exptl_crystal_size_min 0.05
_refine_diff_density_max 0.321
_refine_diff_density_min -0.390
_refine_ls_extinction_method none
_refine_ls_goodness_of_fit_ref 1.047
_refine_ls_hydrogen_treatment constr
_refine_ls_matrix_type full
_refine_ls_number_parameters 245
_refine_ls_number_reflns 3988
_refine_ls_number_restraints 4
_refine_ls_restrained_S_all 1.048
_refine_ls_R_factor_all 0.0225
_refine_ls_R_factor_gt 0.0194
_refine_ls_shift/su_max 0.000
_refine_ls_shift/su_mean 0.000
_refine_ls_structure_factor_coef Fsqd
_refine_ls_weighting_details 'calc w=1/[\s^2^(Fo^2^)+(0.0325P)^2^+0.2332P] where P=(Fo^2^+2Fc^2^)/3'
_refine_ls_weighting_scheme calc
_refine_ls_wR_factor_gt 0.0528
_refine_ls_wR_factor_ref 0.0537
_reflns_number_gt 3516
_reflns_number_total 3988
_reflns_threshold_expression I>2\s(I)
_cod_data_source_file fg1798.cif
_cod_data_source_block I
_cod_original_sg_symbol_Hall '-p 2yab'
_cod_original_sg_symbol_H-M 'P 21/a'
_cod_database_code 2014651

loop_
_symmetry_equiv_pos_as_xyz
'x, y, z'
'-x+1/2, y+1/2, -z'
'-x, -y, -z'
'x-1/2, -y-1/2, z'

loop_
_atom_site_label
_atom_site_fract_x
_atom_site_fract_y
_atom_site_fract_z
_atom_site_U_iso_or_equiv
_atom_site_adp_type
_atom_site_calc_flag
_atom_site_refinement_flags
_atom_site_occupancy
_atom_site_disorder_assembly
_atom_site_disorder_group
_atom_site_type_symbol
Pd1 0.337797(13) 0.046596(7) 0.470329(10) 0.03023(5) Uani d . 1 . . Pd
O1 0.47521(13) 0.13529(7) 0.45557(10) 0.0384(3) Uani d . 1 . . O
O2 0.36955(14) 0.03273(7) 0.29405(11) 0.0367(3) Uani d . 1 . . O
O3 0.10851(17) 0.05749(11) 0.17438(15) 0.0671(5) Uani d D 1 . . O
N1 0.20547(16) -0.04658(8) 0.47417(13) 0.0336(3) Uani d . 1 . . N
N2 0.30958(16) 0.06978(9) 0.64627(13) 0.0350(3) Uani d . 1 . . N
N3 0.10834(16) -0.01507(10) 0.66266(13) 0.0397(3) Uani d . 1 . . N
H3 0.0312 -0.0212 0.7027 0.048 Uiso calc R 1 . . H
C1 0.64962(19) 0.18122(9) 0.31903(15) 0.0341(3) Uani d . 1 . . C
H1 0.6844 0.2182 0.3745 0.041 Uiso calc R 1 . . H
C2 0.53717(17) 0.13337(9) 0.34836(14) 0.0312(3) Uani d . 1 . . C
C3 0.48087(18) 0.07817(10) 0.26085(15) 0.0311(3) Uani d . 1 . . C
C4 0.53921(19) 0.07292(10) 0.14990(15) 0.0353(4) Uani d . 1 . . C
H4 0.4997 0.0378 0.0935 0.042 Uiso calc R 1 . . H
C5 0.7279(2) 0.11222(12) 0.00832(17) 0.0461(4) Uani d . 1 . . C
H5 0.6928 0.0762 -0.0485 0.055 Uiso calc R 1 . . H
C6 0.8459(2) 0.15704(14) -0.01655(17) 0.0544(6) Uani d . 1 . . C
H6 0.8906 0.1510 -0.0896 0.065 Uiso calc R 1 . . H
C7 0.8994(2) 0.21184(13) 0.06732(19) 0.0541(5) Uani d . 1 . . C
H7 0.9795 0.2423 0.0498 0.065 Uiso calc R 1 . . H
C8 0.8344(2) 0.22095(12) 0.17544(18) 0.0465(4) Uani d . 1 . . C
H8 0.8706 0.2581 0.2301 0.056 Uiso calc R 1 . . H
C9 0.71372(18) 0.17514(10) 0.20549(15) 0.0348(4) Uani d . 1 . . C
C10 0.65823(19) 0.11976(10) 0.11929(15) 0.0350(4) Uani d . 1 . . C
C12 0.11425(19) -0.06231(10) 0.56317(16) 0.0345(4) Uani d . 1 . . C
C13 0.0216(2) -0.12661(11) 0.55648(17) 0.0418(4) Uani d . 1 . . C
H13 -0.0436 -0.1351 0.6169 0.050 Uiso calc R 1 . . H
C14 0.0263(2) -0.17692(12) 0.46194(18) 0.0482(5) Uani d . 1 . . C
H14 -0.0346 -0.2203 0.4575 0.058 Uiso calc R 1 . . H
C15 0.1241(2) -0.16250(11) 0.37133(18) 0.0483(5) Uani d . 1 . . C
H15 0.1310 -0.1965 0.3065 0.058 Uiso calc R 1 . . H
C16 0.2084(2) -0.09779(11) 0.38043(16) 0.0409(4) Uani d . 1 . . C
H16 0.2718 -0.0878 0.3193 0.049 Uiso calc R 1 . . H
C22 0.2025(2) 0.04023(10) 0.71041(16) 0.0369(4) Uani d . 1 . . C
C23 0.1810(2) 0.06526(13) 0.82945(18) 0.0487(5) Uani d . 1 . . C
H23 0.1040 0.0456 0.8718 0.058 Uiso calc R 1 . . H
C24 0.2733(3) 0.11824(13) 0.88182(18) 0.0563(5) Uani d . 1 . . C
H24 0.2602 0.1353 0.9602 0.068 Uiso calc R 1 . . H
C25 0.3884(3) 0.14691(13) 0.81672(18) 0.0538(5) Uani d . 1 . . C
H25 0.4544 0.1823 0.8515 0.065 Uiso calc R 1 . . H
C26 0.4016(2) 0.12190(11) 0.70099(16) 0.0436(4) Uani d . 1 . . C
H26 0.4776 0.1416 0.6574 0.052 Uiso calc R 1 . . H
H31 0.2020 0.0481 0.2020 0.052 Uiso d RD 1 . . H
H32 0.0971 0.1076 0.1500 0.052 Uiso d RD 1 . . H

loop_
_atom_site_aniso_label
_atom_site_aniso_U_11
_atom_site_aniso_U_22
_atom_site_aniso_U_33
_atom_site_aniso_U_12
_atom_site_aniso_U_13
_atom_site_aniso_U_23
Pd1 0.02971(8) 0.03066(8) 0.03039(8) 0.00150(5) 0.00217(5) -0.00064(5)
O1 0.0434(7) 0.0359(6) 0.0363(6) -0.0056(5) 0.0063(5) -0.0071(5)
O2 0.0368(6) 0.0395(7) 0.0340(6) -0.0111(5) 0.0050(5) -0.0033(5)
O3 0.0437(8) 0.1000(14) 0.0581(9) 0.0031(8) 0.0059(7) 0.0179(9)
N1 0.0325(7) 0.0339(7) 0.0344(7) 0.0015(6) 0.0020(6) 0.0027(5)
N2 0.0360(7) 0.0363(7) 0.0329(7) 0.0064(6) 0.0022(6) -0.0010(6)
N3 0.0332(8) 0.0497(9) 0.0369(8) 0.0015(7) 0.0086(6) 0.0015(7)
C1 0.0356(9) 0.0283(8) 0.0377(8) -0.0018(7) -0.0065(7) -0.0018(7)
C2 0.0329(8) 0.0277(8) 0.0325(8) 0.0037(6) -0.0029(6) 0.0000(6)
C3 0.0303(8) 0.0280(8) 0.0347(8) -0.0005(6) -0.0021(7) 0.0018(6)
C4 0.0374(9) 0.0346(8) 0.0336(8) -0.0081(7) -0.0008(7) -0.0037(7)
C5 0.0501(11) 0.0519(11) 0.0364(9) -0.0110(9) 0.0034(8) 0.0015(8)
C6 0.0540(12) 0.0697(15) 0.0403(10) -0.0139(10) 0.0098(9) 0.0125(9)
C7 0.0467(11) 0.0639(13) 0.0516(11) -0.0219(10) -0.0013(9) 0.0195(10)
C8 0.0462(11) 0.0445(10) 0.0478(10) -0.0160(9) -0.0089(8) 0.0100(8)
C9 0.0336(9) 0.0316(8) 0.0385(8) -0.0022(7) -0.0066(7) 0.0076(7)
C10 0.0357(8) 0.0349(9) 0.0341(8) -0.0034(7) -0.0012(7) 0.0050(7)
C12 0.0303(8) 0.0380(9) 0.0351(8) 0.0043(7) -0.0004(7) 0.0077(7)
C13 0.0376(9) 0.0467(11) 0.0413(9) -0.0037(8) 0.0031(8) 0.0122(8)
C14 0.0530(12) 0.0406(10) 0.0510(10) -0.0123(9) 0.0015(9) 0.0069(9)
C15 0.0599(12) 0.0393(10) 0.0461(10) -0.0077(9) 0.0055(9) -0.0038(8)
C16 0.0440(10) 0.0395(9) 0.0399(9) -0.0027(8) 0.0090(8) -0.0001(7)
C22 0.0367(9) 0.0397(9) 0.0344(8) 0.0090(7) 0.0015(7) 0.0022(7)
C23 0.0507(12) 0.0580(12) 0.0384(10) 0.0068(10) 0.0108(9) -0.0010(9)
C24 0.0721(15) 0.0626(14) 0.0348(9) 0.0057(11) 0.0068(10) -0.0095(9)
C25 0.0638(13) 0.0555(12) 0.0419(10) -0.0060(11) -0.0007(9) -0.0108(9)
C26 0.0471(10) 0.0436(10) 0.0402(9) -0.0027(8) 0.0017(8) -0.0047(8)

loop_
_atom_type_symbol
_atom_type_description
_atom_type_scat_dispersion_real
_atom_type_scat_dispersion_imag
_atom_type_scat_source
C C 0.0033 0.0016 'International Tables Vol C Tables 4.2.6.8 and 6.1.1.4'
H H 0.0000 0.0000 'International Tables Vol C Tables 4.2.6.8 and 6.1.1.4'
O O 0.0106 0.0060 'International Tables Vol C Tables 4.2.6.8 and 6.1.1.4'
N N 0.0061 0.0033 'International Tables Vol C Tables 4.2.6.8 and 6.1.1.4'
Pd Pd -0.9988 1.0072 'International Tables Vol C Tables 4.2.6.8 and 6.1.1.4'

loop_
_geom_angle_atom_site_label_1
_geom_angle_atom_site_label_2
_geom_angle_atom_site_label_3
_geom_angle
_geom_angle_publ_flag
O1 Pd1 O2 83.66(5) yes
O1 Pd1 N1 175.67(5) yes
O2 Pd1 N1 92.35(6) yes
O1 Pd1 N2 92.21(6) yes
O2 Pd1 N2 175.38(5) yes
N1 Pd1 N2 91.83(7) yes
C2 O1 Pd1 110.54(10) no
C3 O2 Pd1 110.03(10) no
H31 O3 H32 111.2 no
C12 N1 C16 117.59(16) no
C12 N1 Pd1 124.80(12) no
C16 N1 Pd1 117.61(12) no
C22 N2 C26 118.11(16) no
C22 N2 Pd1 124.58(13) no
C26 N2 Pd1 117.23(13) no
C12 N3 C22 132.08(16) no
C12 N3 H3 114.0 no
C22 N3 H3 114.0 no
C2 C1 C9 120.99(15) no
C2 C1 H1 119.5 no
C9 C1 H1 119.5 no
O1 C2 C1 123.40(15) no
O1 C2 C3 117.42(15) no
C1 C2 C3 119.18(15) no
O2 C3 C4 122.69(15) no
O2 C3 C2 116.82(15) no
C4 C3 C2 120.49(16) no
C3 C4 C10 121.26(16) no
C3 C4 H4 119.4 no
C10 C4 H4 119.4 no
C6 C5 C10 121.14(19) no
C6 C5 H5 119.4 no
C10 C5 H5 119.4 no
C5 C6 C7 120.22(19) no
C5 C6 H6 119.9 no
C7 C6 H6 119.9 no
C8 C7 C6 120.25(18) no
C8 C7 H7 119.9 no
C6 C7 H7 119.9 no
C7 C8 C9 121.40(19) no
C7 C8 H8 119.3 no
C9 C8 H8 119.3 no
C8 C9 C1 122.09(17) no
C8 C9 C10 118.30(17) no
C1 C9 C10 119.58(15) no
C4 C10 C5 122.84(16) no
C4 C10 C9 118.44(16) no
C5 C10 C9 118.68(16) no
N1 C12 N3 121.19(17) no
N1 C12 C13 121.16(17) no
N3 C12 C13 117.64(16) no
C14 C13 C12 120.18(17) no
C14 C13 H13 119.9 no
C12 C13 H13 119.9 no
C13 C14 C15 118.98(18) no
C13 C14 H14 120.5 no
C15 C14 H14 120.5 no
C16 C15 C14 118.38(18) no
C16 C15 H15 120.8 no
C14 C15 H15 120.8 no
C15 C16 N1 123.63(17) no
C15 C16 H16 118.2 no
N1 C16 H16 118.2 no
N2 C22 N3 121.48(17) no
N2 C22 C23 121.27(18) no
N3 C22 C23 117.25(17) no
C24 C23 C22 119.5(2) no
C24 C23 H23 120.2 no
C22 C23 H23 120.2 no
C23 C24 C25 119.28(19) no
C23 C24 H24 120.4 no
C25 C24 H24 120.4 no
C26 C25 C24 118.5(2) no
C26 C25 H25 120.7 no
C24 C25 H25 120.7 no
N2 C26 C25 123.23(19) no
N2 C26 H26 118.4 no
C25 C26 H26 118.4 no

loop_
_geom_bond_atom_site_label_1
_geom_bond_atom_site_label_2
_geom_bond_site_symmetry_2
_geom_bond_distance
_geom_bond_publ_flag
Pd1 O1 . 1.9885(18) yes
Pd1 O2 . 2.0030(19) yes
Pd1 N1 . 2.010(2) yes
Pd1 N2 . 2.019(2) yes
O1 C2 . 1.341(2) no
O2 C3 . 1.351(2) no
O3 H31 . 0.91 no
O3 H32 . 0.90 no
N1 C12 . 1.351(3) no
N1 C16 . 1.361(2) no
N2 C22 . 1.340(3) no
N2 C26 . 1.356(2) no
N3 C12 . 1.371(2) no
N3 C22 . 1.374(3) no
N3 H3 . 0.8600 no
C1 C2 . 1.371(2) no
C1 C9 . 1.417(3) no
C1 H1 . 0.9300 no
C2 C3 . 1.435(2) no
C3 C4 . 1.367(2) no
C4 C10 . 1.411(2) no
C4 H4 . 0.9300 no
C5 C6 . 1.368(3) no
C5 C10 . 1.418(3) no
C5 H5 . 0.9300 no
C6 C7 . 1.396(3) no
C6 H6 . 0.9300 no
C7 C8 . 1.372(3) no
C7 H7 . 0.9300 no
C8 C9 . 1.412(3) no
C8 H8 . 0.9300 no
C9 C10 . 1.425(3) no
C12 C13 . 1.393(3) no
C13 C14 . 1.359(3) no
C13 H13 . 0.9300 no
C14 C15 . 1.400(3) no
C14 H14 . 0.9300 no
C15 C16 . 1.355(3) no
C15 H15 . 0.9300 no
C16 H16 . 0.9300 no
C22 C23 . 1.410(3) no
C23 C24 . 1.356(3) no
C23 H23 . 0.9300 no
C24 C25 . 1.396(3) no
C24 H24 . 0.9300 no
C25 C26 . 1.363(3) no
C25 H25 . 0.9300 no
C26 H26 . 0.9300 no

loop_
_geom_hbond_atom_site_label_D
_geom_hbond_atom_site_label_H
_geom_hbond_atom_site_label_A
_geom_hbond_site_symmetry_A
_geom_hbond_distance_DH
_geom_hbond_distance_HA
_geom_hbond_distance_DA
_geom_hbond_angle_DHA
N3 H3 O3 3_556 0.86 2.01 2.845(4) 163
O3 H31 O2 . 0.91 1.83 2.726(3) 165
